data_7054616
loop_
_publ_author_name
'Forder, Thomas R.'
'Jones, Matthew D.'

_publ_section_title
;
 Synthesis and characterisation of aluminium(iii) imine bis(phenolate)
 complexes with application for the polymerisation of rac-LA
;
_journal_issue 3
_journal_name_full 'New J. Chem.'
_journal_page_first 1974
_journal_paper_doi 10.1039/C4NJ02228A
_journal_volume 39
_journal_year 2015
_chemical_formula_sum 'C30 H45 N O2'
_chemical_formula_weight 451.67
_chemical_name_systematic
; 
 ? 
;
_space_group_IT_number 14
_symmetry_cell_setting monoclinic
_symmetry_space_group_name_Hall '-P 2ybc'
_symmetry_space_group_name_H-M 'P 1 21/c 1'
_atom_sites_solution_hydrogens geom
_atom_sites_solution_primary direct
_atom_sites_solution_secondary difmap
_audit_creation_method SHELXL-97
_audit_update_record
;
2014-12-03 deposited with the CCDC.
2015-01-06 downloaded from the CCDC.
;
_cell_angle_alpha 90.00
_cell_angle_beta 104.9810(10)
_cell_angle_gamma 90.00
_cell_formula_units_Z 4
_cell_length_a 9.96000(10)
_cell_length_b 24.2760(3)
_cell_length_c 12.2260(2)
_cell_measurement_temperature 150(2)
_cell_volume 2855.64(7)
_computing_cell_refinement 'HKL Scalepack (Otwinski & Minor, 1997)'
_computing_data_collection 'Collect (Nonius BV, 1997-2000)'
_computing_data_reduction 'HKL Denzo & Scalepack (Otwinski & Minor 1997)'
_computing_molecular_graphics 'Ortep-3 for Windows (Farrugia, 1997)'
_computing_publication_material 'WinGX publication routines (Farrugia, 1999)'
_computing_structure_refinement 'SHELXL-97 (Sheldrick, 1997)'
_computing_structure_solution
;
 SIR97- Altomare A., Burla M.C., Camalli M., Cascarano G.L., Giacovazzo C. ,
 Guagliardi A., Moliterni A.G.G., Polidori G.,Spagna R.
 (1999) J. Appl. Cryst. 32, 115-119.
;
_diffrn_ambient_temperature 150(2)
_diffrn_measured_fraction_theta_full 0.997
_diffrn_measured_fraction_theta_max 0.997
_diffrn_measurement_device_type 'nonius kappa ccd'
_diffrn_measurement_method ccd
_diffrn_radiation_monochromator graphite
_diffrn_radiation_source 'fine-focus sealed tube'
_diffrn_radiation_type MoK\a
_diffrn_radiation_wavelength 0.71073
_diffrn_reflns_av_R_equivalents 0.0509
_diffrn_reflns_av_sigmaI/netI 0.0332
_diffrn_reflns_limit_h_max 12
_diffrn_reflns_limit_h_min -12
_diffrn_reflns_limit_k_max 31
_diffrn_reflns_limit_k_min -31
_diffrn_reflns_limit_l_max 15
_diffrn_reflns_limit_l_min -15
_diffrn_reflns_number 38743
_diffrn_reflns_theta_full 27.49
_diffrn_reflns_theta_max 27.49
_diffrn_reflns_theta_min 3.55
_exptl_absorpt_coefficient_mu 0.064
_exptl_absorpt_correction_type none
_exptl_crystal_colour yellow
_exptl_crystal_density_diffrn 1.051
_exptl_crystal_density_method 'not measured'
_exptl_crystal_description block
_exptl_crystal_F_000 992
_exptl_crystal_size_max 0.30
_exptl_crystal_size_mid 0.20
_exptl_crystal_size_min 0.20
_refine_diff_density_max 0.622
_refine_diff_density_min -0.282
_refine_diff_density_rms 0.053
_refine_ls_extinction_method none
_refine_ls_goodness_of_fit_ref 1.033
_refine_ls_hydrogen_treatment mixed
_refine_ls_matrix_type full
_refine_ls_number_parameters 318
_refine_ls_number_reflns 6517
_refine_ls_number_restraints 0
_refine_ls_restrained_S_all 1.033
_refine_ls_R_factor_all 0.0651
_refine_ls_R_factor_gt 0.0500
_refine_ls_shift/su_max 0.001
_refine_ls_shift/su_mean 0.000
_refine_ls_structure_factor_coef Fsqd
_refine_ls_weighting_details 'calc w=1/[\s^2^(Fo^2^)+(0.0690P)^2^+0.9460P] where P=(Fo^2^+2Fc^2^)/3'
_refine_ls_weighting_scheme calc
_refine_ls_wR_factor_gt 0.1286
_refine_ls_wR_factor_ref 0.1392
_reflns_number_gt 5218
_reflns_number_total 6517
_reflns_threshold_expression >2sigma(I)
_cod_data_source_file c4nj02228a2.cif
_cod_data_source_block 5H2
_cod_depositor_comments
;
The following automatic conversions were performed:

'_symmetry_cell_setting' value 'Monoclinic' changed to 'monoclinic'
according to
/usr/data/users/saulius/crontab/automatic-downloads/rss-feeds/RSC/lib/dictionaries/cif_core.dic
dictionary named 'cif_core.dic' version 2.4.2 from 2011-04-26.

Automatic conversion script
Id: cif_fix_values 2935 2014-11-11 08:27:57Z andrius 

 Adding full bibliography for 7054610--7054616.cif.
;
_cod_original_sg_symbol_H-M P21/c
_cod_database_code 7054616

loop_
_symmetry_equiv_pos_as_xyz
'x, y, z'
'-x, y+1/2, -z+1/2'
'-x, -y, -z'
'x, -y-1/2, z-1/2'

loop_
_atom_site_label
_atom_site_type_symbol
_atom_site_fract_x
_atom_site_fract_y
_atom_site_fract_z
_atom_site_U_iso_or_equiv
_atom_site_adp_type
_atom_site_occupancy
_atom_site_symmetry_multiplicity
_atom_site_calc_flag
_atom_site_refinement_flags
O1 O 0.21416(12) 0.59253(5) 0.62954(10) 0.0405(3) Uani 1 1 d .
N1 N 0.48865(12) 0.56860(4) 0.57843(9) 0.0233(2) Uani 1 1 d .
C1 C 0.29754(14) 0.62996(5) 0.70111(11) 0.0253(3) Uani 1 1 d .
O2 O 0.35754(9) 0.57858(4) 0.36333(8) 0.0260(2) Uani 1 1 d .
C2 C 0.23681(14) 0.67639(5) 0.73710(11) 0.0270(3) Uani 1 1 d .
C3 C 0.32658(14) 0.71258(5) 0.80982(11) 0.0260(3) Uani 1 1 d .
H3 H 0.2874 0.7439 0.8363 0.031 Uiso 1 1 calc R
C4 C 0.46997(14) 0.70550(5) 0.84585(10) 0.0236(3) Uani 1 1 d .
C5 C 0.52497(13) 0.65904(5) 0.80605(10) 0.0235(3) Uani 1 1 d .
H5 H 0.6227 0.6535 0.8271 0.028 Uiso 1 1 calc R
C6 C 0.44037(14) 0.62073(5) 0.73642(10) 0.0226(3) Uani 1 1 d .
C7 C 0.08050(16) 0.68815(7) 0.69597(14) 0.0419(4) Uani 1 1 d .
C8 C 0.0446(2) 0.69804(11) 0.56671(17) 0.0730(7) Uani 1 1 d .
H8A H 0.0716 0.6657 0.5293 0.109 Uiso 1 1 calc R
H8B H 0.0951 0.7304 0.5507 0.109 Uiso 1 1 calc R
H8C H -0.0556 0.7042 0.5381 0.109 Uiso 1 1 calc R
C9 C -0.00415(19) 0.64045(9) 0.7239(2) 0.0728(7) Uani 1 1 d .
H9A H 0.0154 0.6070 0.6858 0.109 Uiso 1 1 calc R
H9B H -0.1034 0.6492 0.6980 0.109 Uiso 1 1 calc R
H9C H 0.0210 0.6344 0.8059 0.109 Uiso 1 1 calc R
C10 C 0.03952(18) 0.74005(8) 0.75058(17) 0.0535(5) Uani 1 1 d .
H10A H -0.0607 0.7462 0.7222 0.080 Uiso 1 1 calc R
H10B H 0.0899 0.7718 0.7316 0.080 Uiso 1 1 calc R
H10C H 0.0631 0.7354 0.8330 0.080 Uiso 1 1 calc R
C11 C 0.56540(15) 0.74691(5) 0.92391(12) 0.0299(3) Uani 1 1 d .
C12 C 0.48351(18) 0.78782(7) 0.97736(14) 0.0437(4) Uani 1 1 d .
H12A H 0.4272 0.7675 1.0188 0.066 Uiso 1 1 calc R
H12B H 0.4226 0.8100 0.9177 0.066 Uiso 1 1 calc R
H12C H 0.5484 0.8121 1.0297 0.066 Uiso 1 1 calc R
C13 C 0.64671(17) 0.77944(7) 0.85428(14) 0.0413(4) Uani 1 1 d .
H13A H 0.7067 0.8065 0.9031 0.062 Uiso 1 1 calc R
H13B H 0.5814 0.7985 0.7921 0.062 Uiso 1 1 calc R
H13C H 0.7039 0.7540 0.8233 0.062 Uiso 1 1 calc R
C14 C 0.66777(18) 0.71670(7) 1.02073(13) 0.0416(4) Uani 1 1 d .
H14A H 0.6159 0.6952 1.0641 0.062 Uiso 1 1 calc R
H14B H 0.7268 0.7436 1.0706 0.062 Uiso 1 1 calc R
H14C H 0.7260 0.6919 0.9893 0.062 Uiso 1 1 calc R
C15 C 0.50181(15) 0.56893(5) 0.70103(11) 0.0262(3) Uani 1 1 d .
H15A H 0.6012 0.5664 0.7422 0.031 Uiso 1 1 calc R
H15B H 0.4535 0.5364 0.7215 0.031 Uiso 1 1 calc R
C16 C 0.59987(13) 0.56333(5) 0.54588(10) 0.0223(3) Uani 1 1 d .
H16 H 0.6848 0.5580 0.6019 0.027 Uiso 1 1 calc R
C17 C 0.60381(13) 0.56510(5) 0.42742(10) 0.0203(3) Uani 1 1 d .
C18 C 0.73306(13) 0.55924(5) 0.40269(10) 0.0213(3) Uani 1 1 d .
H18 H 0.8138 0.5530 0.4627 0.026 Uiso 1 1 calc R
C19 C 0.74533(13) 0.56233(5) 0.29286(10) 0.0207(3) Uani 1 1 d .
C20 C 0.62232(13) 0.57154(5) 0.20730(10) 0.0213(3) Uani 1 1 d .
H20 H 0.6296 0.5742 0.1315 0.026 Uiso 1 1 calc R
C21 C 0.49088(13) 0.57698(5) 0.22583(10) 0.0199(2) Uani 1 1 d .
C22 C 0.48282(12) 0.57364(5) 0.33929(10) 0.0198(2) Uani 1 1 d .
C23 C 0.88539(13) 0.55817(6) 0.26281(11) 0.0247(3) Uani 1 1 d .
C24 C 0.92483(18) 0.61519(7) 0.22924(17) 0.0484(4) Uani 1 1 d .
H24A H 0.8544 0.6279 0.1623 0.073 Uiso 1 1 calc R
H24B H 1.0154 0.6134 0.2119 0.073 Uiso 1 1 calc R
H24C H 0.9300 0.6409 0.2920 0.073 Uiso 1 1 calc R
C25 C 1.00121(14) 0.53754(7) 0.36297(13) 0.0359(3) Uani 1 1 d .
H25A H 1.0161 0.5643 0.4250 0.054 Uiso 1 1 calc R
H25B H 1.0873 0.5331 0.3391 0.054 Uiso 1 1 calc R
H25C H 0.9743 0.5020 0.3888 0.054 Uiso 1 1 calc R
C26 C 0.87364(16) 0.51692(8) 0.16580(14) 0.0450(4) Uani 1 1 d .
H26A H 0.8454 0.4809 0.1885 0.067 Uiso 1 1 calc R
H26B H 0.9639 0.5135 0.1483 0.067 Uiso 1 1 calc R
H26C H 0.8041 0.5300 0.0986 0.067 Uiso 1 1 calc R
C27 C 0.36057(13) 0.58648(5) 0.12780(11) 0.0236(3) Uani 1 1 d .
C28 C 0.39462(14) 0.58624(6) 0.01220(11) 0.0297(3) Uani 1 1 d .
H28A H 0.3094 0.5927 -0.0478 0.045 Uiso 1 1 calc R
H28B H 0.4341 0.5505 0.0002 0.045 Uiso 1 1 calc R
H28C H 0.4620 0.6154 0.0104 0.045 Uiso 1 1 calc R
C29 C 0.25428(14) 0.54014(6) 0.12512(11) 0.0300(3) Uani 1 1 d .
H29A H 0.2300 0.5389 0.1978 0.045 Uiso 1 1 calc R
H29B H 0.2947 0.5048 0.1117 0.045 Uiso 1 1 calc R
H29C H 0.1705 0.5473 0.0642 0.045 Uiso 1 1 calc R
C30 C 0.29546(15) 0.64262(6) 0.14214(13) 0.0342(3) Uani 1 1 d .
H30A H 0.2696 0.6433 0.2142 0.051 Uiso 1 1 calc R
H30B H 0.2124 0.6484 0.0797 0.051 Uiso 1 1 calc R
H30C H 0.3629 0.6720 0.1416 0.051 Uiso 1 1 calc R
H1 H 0.283(3) 0.5676(10) 0.604(2) 0.084(8) Uiso 1 1 d .
H2 H 0.374(2) 0.5771(8) 0.4415(17) 0.047(5) Uiso 1 1 d .

loop_
_atom_site_aniso_label
_atom_site_aniso_U_11
_atom_site_aniso_U_22
_atom_site_aniso_U_33
_atom_site_aniso_U_23
_atom_site_aniso_U_13
_atom_site_aniso_U_12
O1 0.0345(6) 0.0404(6) 0.0429(6) -0.0187(5) 0.0034(5) -0.0030(5)
N1 0.0319(6) 0.0199(5) 0.0204(5) -0.0011(4) 0.0109(4) 0.0004(4)
C1 0.0296(7) 0.0245(6) 0.0204(6) -0.0042(5) 0.0038(5) -0.0015(5)
O2 0.0203(4) 0.0368(5) 0.0228(5) -0.0017(4) 0.0090(4) 0.0009(4)
C2 0.0263(7) 0.0276(7) 0.0247(6) -0.0022(5) 0.0024(5) 0.0035(5)
C3 0.0313(7) 0.0211(6) 0.0241(6) -0.0023(5) 0.0044(5) 0.0042(5)
C4 0.0290(7) 0.0215(6) 0.0193(6) 0.0013(5) 0.0043(5) -0.0013(5)
C5 0.0240(6) 0.0253(6) 0.0216(6) 0.0039(5) 0.0067(5) 0.0012(5)
C6 0.0305(7) 0.0220(6) 0.0170(6) 0.0018(5) 0.0093(5) 0.0028(5)
C7 0.0266(7) 0.0447(9) 0.0476(9) -0.0148(7) -0.0029(7) 0.0075(6)
C8 0.0559(12) 0.0961(17) 0.0492(11) -0.0173(11) -0.0185(9) 0.0346(12)
C9 0.0302(9) 0.0613(13) 0.130(2) -0.0288(13) 0.0257(11) -0.0063(8)
C10 0.0324(8) 0.0548(11) 0.0664(12) -0.0190(9) 0.0004(8) 0.0167(8)
C11 0.0338(7) 0.0232(6) 0.0283(7) -0.0006(5) 0.0003(6) -0.0043(6)
C12 0.0510(10) 0.0327(8) 0.0434(9) -0.0153(7) 0.0052(7) -0.0063(7)
C13 0.0409(9) 0.0356(8) 0.0441(9) 0.0041(7) 0.0051(7) -0.0114(7)
C14 0.0460(9) 0.0349(8) 0.0327(8) -0.0005(6) -0.0098(7) -0.0070(7)
C15 0.0380(7) 0.0229(6) 0.0202(6) 0.0016(5) 0.0120(5) 0.0048(5)
C16 0.0267(6) 0.0203(6) 0.0196(6) -0.0007(5) 0.0055(5) 0.0012(5)
C17 0.0232(6) 0.0185(6) 0.0197(6) -0.0020(4) 0.0065(5) -0.0006(5)
C18 0.0204(6) 0.0219(6) 0.0206(6) -0.0013(5) 0.0035(5) 0.0000(5)
C19 0.0200(6) 0.0202(6) 0.0227(6) -0.0018(5) 0.0068(5) -0.0021(5)
C20 0.0234(6) 0.0223(6) 0.0194(6) -0.0001(5) 0.0078(5) -0.0026(5)
C21 0.0214(6) 0.0176(6) 0.0204(6) -0.0002(4) 0.0050(5) -0.0020(4)
C22 0.0197(6) 0.0183(6) 0.0225(6) -0.0018(4) 0.0072(5) -0.0012(4)
C23 0.0191(6) 0.0323(7) 0.0238(6) -0.0011(5) 0.0075(5) -0.0019(5)
C24 0.0339(8) 0.0461(10) 0.0708(12) 0.0182(8) 0.0239(8) -0.0015(7)
C25 0.0221(7) 0.0531(9) 0.0328(8) 0.0011(7) 0.0077(6) 0.0040(6)
C26 0.0275(7) 0.0695(12) 0.0392(9) -0.0208(8) 0.0111(6) 0.0004(7)
C27 0.0208(6) 0.0278(6) 0.0211(6) 0.0010(5) 0.0037(5) -0.0010(5)
C28 0.0276(7) 0.0391(8) 0.0213(6) 0.0055(5) 0.0044(5) -0.0023(6)
C29 0.0245(7) 0.0395(8) 0.0249(7) -0.0011(6) 0.0046(5) -0.0075(6)
C30 0.0312(7) 0.0333(8) 0.0342(8) 0.0026(6) 0.0014(6) 0.0075(6)

loop_
_atom_type_symbol
_atom_type_description
_atom_type_scat_dispersion_real
_atom_type_scat_dispersion_imag
_atom_type_scat_source
C C 0.0033 0.0016 'International Tables Vol C Tables 4.2.6.8 and 6.1.1.4'
H H 0.0000 0.0000 'International Tables Vol C Tables 4.2.6.8 and 6.1.1.4'
O O 0.0106 0.0060 'International Tables Vol C Tables 4.2.6.8 and 6.1.1.4'
N N 0.0061 0.0033 'International Tables Vol C Tables 4.2.6.8 and 6.1.1.4'

loop_
_geom_angle_atom_site_label_1
_geom_angle_atom_site_label_2
_geom_angle_atom_site_label_3
_geom_angle
C1 O1 H1 104.0(14)
C16 N1 C15 117.54(11)
O1 C1 C6 119.28(12)
O1 C1 C2 119.36(12)
C6 C1 C2 121.36(12)
C22 O2 H2 106.7(12)
C3 C2 C1 116.62(12)
C3 C2 C7 121.33(12)
C1 C2 C7 122.02(12)
C4 C3 C2 124.01(12)
C4 C3 H3 118.0
C2 C3 H3 118.0
C3 C4 C5 116.91(12)
C3 C4 C11 122.39(12)
C5 C4 C11 120.69(12)
C6 C5 C4 121.63(12)
C6 C5 H5 119.2
C4 C5 H5 119.2
C5 C6 C1 119.41(11)
C5 C6 C15 120.45(12)
C1 C6 C15 120.13(12)
C9 C7 C10 107.63(15)
C9 C7 C2 111.03(14)
C10 C7 C2 111.90(13)
C9 C7 C8 110.63(18)
C10 C7 C8 107.51(15)
C2 C7 C8 108.10(14)
C7 C8 H8A 109.5
C7 C8 H8B 109.5
H8A C8 H8B 109.5
C7 C8 H8C 109.5
H8A C8 H8C 109.5
H8B C8 H8C 109.5
C7 C9 H9A 109.5
C7 C9 H9B 109.5
H9A C9 H9B 109.5
C7 C9 H9C 109.5
H9A C9 H9C 109.5
H9B C9 H9C 109.5
C7 C10 H10A 109.5
C7 C10 H10B 109.5
H10A C10 H10B 109.5
C7 C10 H10C 109.5
H10A C10 H10C 109.5
H10B C10 H10C 109.5
C12 C11 C14 107.52(13)
C12 C11 C4 112.14(12)
C14 C11 C4 110.35(11)
C12 C11 C13 108.52(13)
C14 C11 C13 109.44(13)
C4 C11 C13 108.82(11)
C11 C12 H12A 109.5
C11 C12 H12B 109.5
H12A C12 H12B 109.5
C11 C12 H12C 109.5
H12A C12 H12C 109.5
H12B C12 H12C 109.5
C11 C13 H13A 109.5
C11 C13 H13B 109.5
H13A C13 H13B 109.5
C11 C13 H13C 109.5
H13A C13 H13C 109.5
H13B C13 H13C 109.5
C11 C14 H14A 109.5
C11 C14 H14B 109.5
H14A C14 H14B 109.5
C11 C14 H14C 109.5
H14A C14 H14C 109.5
H14B C14 H14C 109.5
N1 C15 C6 111.15(10)
N1 C15 H15A 109.4
C6 C15 H15A 109.4
N1 C15 H15B 109.4
C6 C15 H15B 109.4
H15A C15 H15B 108.0
N1 C16 C17 123.68(12)
N1 C16 H16 118.2
C17 C16 H16 118.2
C18 C17 C22 120.06(11)
C18 C17 C16 118.18(11)
C22 C17 C16 121.74(11)
C19 C18 C17 121.36(11)
C19 C18 H18 119.3
C17 C18 H18 119.3
C18 C19 C20 116.88(11)
C18 C19 C23 122.91(11)
C20 C19 C23 120.18(11)
C21 C20 C19 124.66(11)
C21 C20 H20 117.7
C19 C20 H20 117.7
C20 C21 C22 116.70(11)
C20 C21 C27 121.79(11)
C22 C21 C27 121.52(11)
O2 C22 C17 119.94(11)
O2 C22 C21 119.72(11)
C17 C22 C21 120.33(11)
C24 C23 C25 108.58(12)
C24 C23 C26 111.00(13)
C25 C23 C26 107.20(12)
C24 C23 C19 108.55(11)
C25 C23 C19 111.90(11)
C26 C23 C19 109.61(11)
C23 C24 H24A 109.5
C23 C24 H24B 109.5
H24A C24 H24B 109.5
C23 C24 H24C 109.5
H24A C24 H24C 109.5
H24B C24 H24C 109.5
C23 C25 H25A 109.5
C23 C25 H25B 109.5
H25A C25 H25B 109.5
C23 C25 H25C 109.5
H25A C25 H25C 109.5
H25B C25 H25C 109.5
C23 C26 H26A 109.5
C23 C26 H26B 109.5
H26A C26 H26B 109.5
C23 C26 H26C 109.5
H26A C26 H26C 109.5
H26B C26 H26C 109.5
C28 C27 C30 107.94(11)
C28 C27 C29 106.96(11)
C30 C27 C29 110.00(11)
C28 C27 C21 111.93(10)
C30 C27 C21 109.84(10)
C29 C27 C21 110.11(10)
C27 C28 H28A 109.5
C27 C28 H28B 109.5
H28A C28 H28B 109.5
C27 C28 H28C 109.5
H28A C28 H28C 109.5
H28B C28 H28C 109.5
C27 C29 H29A 109.5
C27 C29 H29B 109.5
H29A C29 H29B 109.5
C27 C29 H29C 109.5
H29A C29 H29C 109.5
H29B C29 H29C 109.5
C27 C30 H30A 109.5
C27 C30 H30B 109.5
H30A C30 H30B 109.5
C27 C30 H30C 109.5
H30A C30 H30C 109.5
H30B C30 H30C 109.5

loop_
_geom_bond_atom_site_label_1
_geom_bond_atom_site_label_2
_geom_bond_distance
O1 C1 1.3803(16)
O1 H1 1.02(3)
N1 C16 1.2765(17)
N1 C15 1.4705(15)
C1 C6 1.3939(19)
C1 C2 1.4026(18)
O2 C22 1.3592(15)
O2 H2 0.93(2)
C2 C3 1.3968(18)
C2 C7 1.5341(19)
C3 C4 1.3921(19)
C3 H3 0.9500
C4 C5 1.3953(18)
C4 C11 1.5348(18)
C5 C6 1.3888(18)
C5 H5 0.9500
C6 C15 1.5098(17)
C7 C9 1.522(3)
C7 C10 1.530(2)
C7 C8 1.546(3)
C8 H8A 0.9800
C8 H8B 0.9800
C8 H8C 0.9800
C9 H9A 0.9800
C9 H9B 0.9800
C9 H9C 0.9800
C10 H10A 0.9800
C10 H10B 0.9800
C10 H10C 0.9800
C11 C12 1.534(2)
C11 C14 1.535(2)
C11 C13 1.536(2)
C12 H12A 0.9800
C12 H12B 0.9800
C12 H12C 0.9800
C13 H13A 0.9800
C13 H13B 0.9800
C13 H13C 0.9800
C14 H14A 0.9800
C14 H14B 0.9800
C14 H14C 0.9800
C15 H15A 0.9900
C15 H15B 0.9900
C16 C17 1.4595(17)
C16 H16 0.9500
C17 C18 1.4036(17)
C17 C22 1.4089(17)
C18 C19 1.3816(17)
C18 H18 0.9500
C19 C20 1.4081(17)
C19 C23 1.5350(17)
C20 C21 1.3913(17)
C20 H20 0.9500
C21 C22 1.4123(17)
C21 C27 1.5395(17)
C23 C24 1.524(2)
C23 C25 1.5333(19)
C23 C26 1.533(2)
C24 H24A 0.9800
C24 H24B 0.9800
C24 H24C 0.9800
C25 H25A 0.9800
C25 H25B 0.9800
C25 H25C 0.9800
C26 H26A 0.9800
C26 H26B 0.9800
C26 H26C 0.9800
C27 C28 1.5363(18)
C27 C30 1.5387(19)
C27 C29 1.5393(18)
C28 H28A 0.9800
C28 H28B 0.9800
C28 H28C 0.9800
C29 H29A 0.9800
C29 H29B 0.9800
C29 H29C 0.9800
C30 H30A 0.9800
C30 H30B 0.9800
C30 H30C 0.9800
